data_2223048
loop_
_publ_author_name
'Moussa Slimane, Nabila'
'Cherouana, Aouatef'
'Bendjeddou, Lamia'
'Dahaoui, Slimane'
'Lecomte, Claude'

_publ_section_title
;
 <small>DL</small>-Asparaginium nitrate
;
_journal_coeditor_code FB2157
_journal_issue 9
_journal_name_full 'Acta Crystallographica Section E'
_journal_page_first o2180
_journal_page_last o2181
_journal_paper_doi 10.1107/S1600536809031730
_journal_volume 65
_journal_year 2009
_chemical_formula_iupac 'C4 H9 N2 O3 +, N O3 -'
_chemical_formula_moiety 'C4 H9 N2 O3 +, N O3 -'
_chemical_formula_structural 'C4 H9 N3 O6'
_chemical_formula_sum 'C4 H9 N3 O6'
_chemical_formula_weight 195.14
_chemical_name_common 'DL-asparaginium nitrate'
_chemical_name_systematic
;
(1<i>RS</i>)-2-carbamoyl-1-carboxyethanaminium nitrate
;
_space_group_IT_number 14
_symmetry_cell_setting monoclinic
_symmetry_space_group_name_Hall '-P 2ybc'
_symmetry_space_group_name_H-M 'P 1 21/c 1'
_atom_sites_solution_hydrogens difmap
_atom_sites_solution_primary direct
_atom_sites_solution_secondary difmap
_cell_angle_alpha 90
_cell_angle_beta 107.105(2)
_cell_angle_gamma 90
_cell_formula_units_Z 4
_cell_length_a 7.923(2)
_cell_length_b 9.608(2)
_cell_length_c 10.613(3)
_cell_measurement_reflns_used 19446
_cell_measurement_temperature 100(2)
_cell_measurement_theta_max 30.04
_cell_measurement_theta_min 2.92
_cell_volume 772.2(3)
_computing_cell_refinement 'CrysAlis RED (Oxford Diffraction, 2008)'
_computing_data_collection 'CrysAlis CCD (Oxford Diffraction, 2008)'
_computing_data_reduction 'CrysAlis RED (Oxford Diffraction, 2008)'
_computing_molecular_graphics
;
ORTEPIII (Farrugia, 1997) and <i>Mercury</i> (Macrae <i>et al.</i>,
2006)
;
_computing_publication_material 'PLATON (Spek, 2009)'
_computing_structure_refinement 'SHELXL97 (Sheldrick, 2008)'
_computing_structure_solution 'SIR92 (Altomare <i>et al.</i>,  1993)'
_diffrn_ambient_temperature 100(2)
_diffrn_measured_fraction_theta_full 0.991
_diffrn_measured_fraction_theta_max 0.991
_diffrn_measurement_device 'Oxford Diffraction Xcalibur--Sapphire2 CCD'
_diffrn_measurement_method '\f and \w'
_diffrn_radiation_monochromator graphite
_diffrn_radiation_source 'fine-focus sealed tube'
_diffrn_radiation_type MoK\a
_diffrn_radiation_wavelength 0.71073
_diffrn_reflns_av_R_equivalents 0.0356
_diffrn_reflns_av_sigmaI/netI 0.0234
_diffrn_reflns_limit_h_max 11
_diffrn_reflns_limit_h_min -11
_diffrn_reflns_limit_k_max 13
_diffrn_reflns_limit_k_min -13
_diffrn_reflns_limit_l_max 14
_diffrn_reflns_limit_l_min -11
_diffrn_reflns_number 19446
_diffrn_reflns_theta_full 30.04
_diffrn_reflns_theta_max 30.04
_diffrn_reflns_theta_min 2.92
_exptl_absorpt_coefficient_mu 0.158
_exptl_absorpt_correction_T_max 0.991
_exptl_absorpt_correction_T_min 0.966
_exptl_absorpt_correction_type gaussian
_exptl_absorpt_process_details
;
(CrysAlis RED; Oxford Diffraction, 2008)
;
_exptl_crystal_colour colorless
_exptl_crystal_density_diffrn 1.679
_exptl_crystal_density_method 'not measured'
_exptl_crystal_description prism
_exptl_crystal_F_000 408
_exptl_crystal_size_max 0.3
_exptl_crystal_size_mid 0.2
_exptl_crystal_size_min 0.09
_refine_diff_density_max 0.453
_refine_diff_density_min -0.185
_refine_ls_extinction_method none
_refine_ls_goodness_of_fit_ref 1.067
_refine_ls_hydrogen_treatment mixed
_refine_ls_matrix_type full
_refine_ls_number_parameters 136
_refine_ls_number_reflns 2236
_refine_ls_number_restraints 0
_refine_ls_restrained_S_all 1.067
_refine_ls_R_factor_all 0.0467
_refine_ls_R_factor_gt 0.0346
_refine_ls_shift/su_max 0.000
_refine_ls_shift/su_mean 0.000
_refine_ls_structure_factor_coef Fsqd
_refine_ls_weighting_details 'calc w=1/[\s^2^(Fo^2^)+(0.0466P)^2^+0.1163P] where P=(Fo^2^+2Fc^2^)/3'
_refine_ls_weighting_scheme calc
_refine_ls_wR_factor_gt 0.0836
_refine_ls_wR_factor_ref 0.0871
_reflns_number_gt 1804
_reflns_number_total 2236
_reflns_threshold_expression I>2\s(I)
_cod_data_source_file fb2157.cif
_cod_data_source_block I
_cod_depositor_comments
;
The following automatic conversions were performed:
'_exptl_absorpt_correction_type' value 'Gaussian' changed to 'gaussian'
according to '/home/saulius/struct/CIF-dictionaries/cif_core.dic'
dictionary named 'cif_core.dic' version 2.4.1 from 2010-06-29.

Automatic conversion script
Id: cif_fix_enum 1527 2010-12-29 10:47:43Z saulius 

The following automatic conversions were performed:

'_exptl_absorpt_correction_type' value 'Gaussian' changed to
'gaussian' according to
/home/saulius/struct/CIF-dictionaries/cif_core.dic dictionary named
'cif_core.dic' version 2.4.1 from 2010-06-29.

Automatic conversion script
Id: cif_fix_values 1715 2011-07-08 13:25:40Z adriana 
;
_cod_original_sg_symbol_H-M 'P 21/c'
_cod_database_code 2223048
_cod_database_fobs_code 2223048

loop_
_symmetry_equiv_pos_as_xyz
'x, y, z'
'-x, y+1/2, -z+1/2'
'-x, -y, -z'
'x, 1/2-y, z+1/2'

loop_
_atom_site_aniso_label
_atom_site_aniso_U_11
_atom_site_aniso_U_22
_atom_site_aniso_U_33
_atom_site_aniso_U_12
_atom_site_aniso_U_13
_atom_site_aniso_U_23
O1 0.0219(4) 0.0149(4) 0.0156(4) -0.0083(3) 0.0074(3) -0.0035(3)
O2 0.0182(4) 0.0129(3) 0.0149(4) -0.0026(3) 0.0064(3) -0.0031(3)
O3 0.0147(4) 0.0153(4) 0.0131(4) 0.0045(3) 0.0040(3) 0.0021(3)
N2 0.0129(4) 0.0116(4) 0.0153(5) -0.0020(3) 0.0042(4) -0.0034(3)
N3 0.0171(5) 0.0193(5) 0.0168(5) 0.0066(4) 0.0074(4) 0.0029(4)
C1 0.0105(5) 0.0090(4) 0.0144(5) 0.0017(3) 0.0012(4) 0.0007(4)
C2 0.0113(5) 0.0096(4) 0.0117(5) 0.0008(3) 0.0021(4) -0.0004(3)
C3 0.0139(5) 0.0125(4) 0.0117(5) 0.0029(4) 0.0030(4) 0.0000(4)
C4 0.0119(5) 0.0083(4) 0.0151(5) -0.0003(3) 0.0043(4) 0.0010(4)
O4 0.0158(4) 0.0115(4) 0.0222(4) -0.0018(3) 0.0061(3) -0.0004(3)
O5 0.0249(5) 0.0228(4) 0.0197(4) -0.0048(3) 0.0049(4) -0.0115(3)
O6 0.0266(5) 0.0189(4) 0.0205(4) 0.0002(3) 0.0142(4) 0.0018(3)
N1 0.0104(4) 0.0127(4) 0.0164(5) -0.0004(3) 0.0037(3) -0.0027(3)

loop_
_atom_site_type_symbol
_atom_site_label
_atom_site_fract_x
_atom_site_fract_y
_atom_site_fract_z
_atom_site_U_iso_or_equiv
_atom_site_thermal_displace_type
_atom_site_calc_flag
_atom_site_refinement_flags
_atom_site_occupancy
O O1 0.35366(11) 1.04131(8) 0.62255(8) 0.0171(2) Uani . . 1.000
H H1 0.403(2) 1.0991(17) 0.6820(16) 0.0256 Uiso . . 1.000
O O2 0.21545(11) 0.96178(8) 0.76602(8) 0.0150(2) Uani . . 1.000
O O3 0.46509(10) 0.71971(8) 0.71175(8) 0.0144(2) Uani . . 1.000
N N2 0.07508(13) 0.74096(10) 0.61109(10) 0.0133(3) Uani . . 1.000
H H1N 0.0164(19) 0.7751(15) 0.6650(14) 0.0158 Uiso . . 1.000
H H2N 0.1526(19) 0.6789(15) 0.6612(14) 0.0158 Uiso . . 1.000
H H3N 0.0026(19) 0.6923(15) 0.5440(14) 0.0158 Uiso . . 1.000
N N3 0.57418(14) 0.66187(11) 0.54436(11) 0.0172(3) Uani . . 1.000
H H4N 0.5623(19) 0.6635(16) 0.4621(16) 0.0207 Uiso . . 1.000
H H5N 0.659(2) 0.6100(16) 0.5979(15) 0.0207 Uiso . . 1.000
C C1 0.24959(14) 0.95636(10) 0.66154(11) 0.0118(3) Uani . . 1.000
C C2 0.16701(14) 0.84965(10) 0.55565(10) 0.0111(3) Uani . . 1.000
H H2 0.07526 0.89888 0.48445 0.0134 Uiso . . 1.000
C C3 0.29888(14) 0.78621(11) 0.49291(10) 0.0129(3) Uani . . 1.000
H H3 0.34226 0.85986 0.44499 0.0154 Uiso . . 1.000
H H4 0.23798 0.71521 0.42775 0.0154 Uiso . . 1.000
C C4 0.45449(14) 0.71962(10) 0.59194(11) 0.0117(3) Uani . . 1.000
O O4 0.10171(10) 0.28059(8) 0.69646(8) 0.0164(2) Uani . . 1.000
O O5 0.18243(12) 0.48467(9) 0.78126(9) 0.0228(3) Uani . . 1.000
O O6 0.17667(12) 0.44085(9) 0.57939(9) 0.0204(3) Uani . . 1.000
N N1 0.15474(12) 0.40279(9) 0.68709(9) 0.0132(3) Uani . . 1.000

loop_
_atom_type_symbol
_atom_type_description
_atom_type_scat_dispersion_real
_atom_type_scat_dispersion_imag
_atom_type_scat_source
C C 0.0033 0.0016 'International Tables Vol C Tables 4.2.6.8 and 6.1.1.4'
H H 0.0000 0.0000 'International Tables Vol C Tables 4.2.6.8 and 6.1.1.4'
N N 0.0061 0.0033 'International Tables Vol C Tables 4.2.6.8 and 6.1.1.4'
O O 0.0106 0.0060 'International Tables Vol C Tables 4.2.6.8 and 6.1.1.4'

loop_
_geom_angle_atom_site_label_1
_geom_angle_atom_site_label_2
_geom_angle_atom_site_label_3
_geom_angle_site_symmetry_1
_geom_angle_site_symmetry_2
_geom_angle_site_symmetry_3
_geom_angle
_geom_angle_publ_flag
C1 O1 H1 . . . 111.7(11) no
H2N N2 H3N . . . 106.6(13) no
C2 N2 H2N . . . 111.5(10) no
H1N N2 H3N . . . 111.3(14) no
C2 N2 H1N . . . 113.6(9) no
C2 N2 H3N . . . 108.9(9) no
H1N N2 H2N . . . 104.7(13) no
C4 N3 H4N . . . 120.7(11) no
H4N N3 H5N . . . 119.9(15) no
C4 N3 H5N . . . 118.8(10) no
O4 N1 O6 . . . 118.68(9) no
O5 N1 O6 . . . 120.55(9) no
O4 N1 O5 . . . 120.76(9) no
O1 C1 C2 . . . 111.14(9) no
O1 C1 O2 . . . 126.15(10) no
O2 C1 C2 . . . 122.67(10) no
C1 C2 C3 . . . 113.09(9) no
N2 C2 C3 . . . 111.74(8) no
N2 C2 C1 . . . 109.57(9) no
C2 C3 C4 . . . 113.02(9) no
N3 C4 C3 . . . 116.35(10) no
O3 C4 N3 . . . 123.27(11) no
O3 C4 C3 . . . 120.38(10) no
N2 C2 H2 . . . 107.00 no
C1 C2 H2 . . . 107.00 no
C3 C2 H2 . . . 107.00 no
C2 C3 H4 . . . 109.00 no
H3 C3 H4 . . . 108.00 no
C4 C3 H3 . . . 109.00 no
C4 C3 H4 . . . 109.00 no
C2 C3 H3 . . . 109.00 no

loop_
_geom_bond_atom_site_label_1
_geom_bond_atom_site_label_2
_geom_bond_site_symmetry_1
_geom_bond_site_symmetry_2
_geom_bond_distance
_geom_bond_publ_flag
O1 C1 . . 1.3107(16) no
O2 C1 . . 1.2173(16) no
O3 C4 . . 1.2494(16) no
O1 H1 . . 0.845(16) no
O4 N1 . . 1.2608(14) no
O5 N1 . . 1.2397(15) no
O6 N1 . . 1.2599(15) no
N2 C2 . . 1.4898(17) no
N3 C4 . . 1.3205(18) no
N2 H1N . . 0.899(15) no
N2 H3N . . 0.903(14) no
N2 H2N . . 0.907(15) no
N3 H5N . . 0.893(16) no
N3 H4N . . 0.850(16) no
C1 C2 . . 1.5198(17) no
C2 C3 . . 1.5218(18) no
C3 C4 . . 1.5072(18) no
C2 H2 . . 1.0000 no
C3 H3 . . 0.9900 no
C3 H4 . . 0.9900 no

loop_
_geom_hbond_atom_site_label_D
_geom_hbond_atom_site_label_H
_geom_hbond_atom_site_label_A
_geom_hbond_site_symmetry_A
_geom_hbond_distance_DH
_geom_hbond_distance_HA
_geom_hbond_distance_DA
_geom_hbond_angle_DHA
_geom_hbond_publ_flag
O1 H1 O3 2_656 0.845(16) 1.736(16) 2.571(2) 169.0(17) yes
N2 H1N O4 2_556 0.899(15) 1.962(15) 2.822(2) 159.6(13) yes
N2 H2N O3 . 0.907(15) 2.406(16) 2.965(2) 119.9(12) yes
N2 H2N O5 . 0.907(15) 2.233(14) 3.024(2) 145.4(13) yes
N2 H2N O6 . 0.907(15) 2.474(15) 3.039(2) 120.7(11) yes
N2 H3N O4 3_566 0.903(14) 2.454(14) 3.157(2) 135.0(12) yes
N2 H3N O6 3_566 0.903(14) 2.068(15) 2.957(2) 168.3(14) yes
N3 H5N O2 2_646 0.893(16) 2.064(15) 2.924(2) 161.4(15) yes
C3 H3 O5 4_564 0.9900 2.3600 3.086(2) 130.00 yes
C3 H4 O2 4_564 0.9900 2.3900 3.313(2) 156.00 yes

loop_
_geom_torsion_atom_site_label_1
_geom_torsion_atom_site_label_2
_geom_torsion_atom_site_label_3
_geom_torsion_atom_site_label_4
_geom_torsion_site_symmetry_1
_geom_torsion_site_symmetry_2
_geom_torsion_site_symmetry_3
_geom_torsion_site_symmetry_4
_geom_torsion
_geom_torsion_publ_flag
O1 C1 C2 N2 . . . . 170.37(9) no
O1 C1 C2 C3 . . . . 45.00(12) no
O2 C1 C2 N2 . . . . -11.93(15) no
O2 C1 C2 C3 . . . . -137.30(11) no
N2 C2 C3 C4 . . . . -67.79(11) no
C1 C2 C3 C4 . . . . 56.40(11) no
C2 C3 C4 O3 . . . . 0.35(14) no
C2 C3 C4 N3 . . . . 179.75(10) no
